data_7028582
loop_
_publ_author_name
'Micutz, Marin'
'Ili\,s, Monica'
'Staicu, Teodora'
'Dumitra\,scu, Florea'
'Pasuk, Iuliana'
'Molard, Yann'
'Roisnel, Thierry'
'C\^ircu, Viorel'

_publ_section_title
;
 Luminescent liquid crystalline materials based on palladium(II) imine
 derivatives containing the 2-phenylpyridine core.
;
_journal_issue 3
_journal_name_full 'Dalton transactions (Cambridge, England : 2003)'
_journal_page_first 1151
_journal_page_last 1161
_journal_paper_doi 10.1039/c3dt52137k
_journal_volume 43
_journal_year 2014
_chemical_compound_source 'synthesis as described'
_chemical_formula_moiety 'C28 H36 Cl2 N2 O2 Pt S, C H2 Cl2'
_chemical_formula_sum 'C29 H38 Cl4 N2 O2 Pt S'
_chemical_formula_weight 815.56
_chemical_name_systematic
;
 ?
;
_space_group_IT_number 2
_symmetry_cell_setting triclinic
_symmetry_Int_Tables_number 2
_symmetry_space_group_name_Hall '-P 1'
_symmetry_space_group_name_H-M 'P -1'
_atom_sites_solution_hydrogens geom
_atom_sites_solution_primary direct
_atom_sites_solution_secondary difmap
_audit_conform_dict_location ftp://ftp.iucr.org/pub/cif_core.dic
_audit_conform_dict_name cif_core.dic
_audit_conform_dict_version 2.3
_audit_creation_date 2011-04-26T10:20:03-00:00
_audit_creation_method 'WinGX routine CIF_UPDATE'
_cell_angle_alpha 94.842(5)
_cell_angle_beta 92.304(5)
_cell_angle_gamma 104.881(5)
_cell_formula_units_Z 2
_cell_length_a 7.4355(9)
_cell_length_b 8.2355(10)
_cell_length_c 26.969(3)
_cell_measurement_reflns_used 6659
_cell_measurement_temperature 150(2)
_cell_measurement_theta_max 27.15
_cell_measurement_theta_min 2.84
_cell_measurement_wavelength 0.71073
_cell_volume 1587.1(3)
_computing_cell_refinement 'Bruker APEX2 (Bruker, 2006)'
_computing_data_collection 'Bruker APEX2 (Bruker, 2006)'
_computing_data_reduction 'Bruker APEX2 (Bruker, 2006)'
_computing_molecular_graphics 'Ortep-3 for Windows (Farrugia, 1997)'
_computing_publication_material
;
           WinGX publication routines (Farrugia, 1999),
           CRYSCAL (T. Roisnel, local program)
;
_computing_structure_refinement 'SHELXL-97 (Sheldrick, 1997)'
_computing_structure_solution 'SIR97 (Altomare et al., 1999))'
_diffrn_ambient_temperature 150(2)
_diffrn_detector 'CCD plate'
_diffrn_measured_fraction_theta_full 0.978
_diffrn_measured_fraction_theta_max 0.97
_diffrn_measurement_device_type 'APEXII, Bruker-AXS'
_diffrn_measurement_method 'CCD rotation images, thin slices'
_diffrn_radiation_monochromator graphite
_diffrn_radiation_probe x-ray
_diffrn_radiation_type MoK\a
_diffrn_radiation_wavelength 0.71073
_diffrn_reflns_av_R_equivalents 0.0499
_diffrn_reflns_av_unetI/netI 0.0675
_diffrn_reflns_limit_h_max 9
_diffrn_reflns_limit_h_min -9
_diffrn_reflns_limit_k_max 10
_diffrn_reflns_limit_k_min -10
_diffrn_reflns_limit_l_max 34
_diffrn_reflns_limit_l_min -34
_diffrn_reflns_number 21012
_diffrn_reflns_theta_full 25
_diffrn_reflns_theta_max 27.48
_diffrn_reflns_theta_min 2.99
_exptl_absorpt_coefficient_mu 4.852
_exptl_absorpt_correction_T_max 0.908
_exptl_absorpt_correction_T_min 0.751
_exptl_absorpt_correction_type multi-scan
_exptl_absorpt_process_details
;
  [Sheldrick, G.M. (2002). SADABS Bruker AXS Inc., Madison, Wisconsin, USA]
;
_exptl_crystal_colour 'pale yellow'
_exptl_crystal_density_diffrn 1.707
_exptl_crystal_density_method 'not measured'
_exptl_crystal_description plate
_exptl_crystal_F_000 808
_exptl_crystal_size_max 0.52
_exptl_crystal_size_mid 0.13
_exptl_crystal_size_min 0.02
_refine_diff_density_max 1.299
_refine_diff_density_min -1.976
_refine_diff_density_rms 0.167
_refine_ls_extinction_method none
_refine_ls_goodness_of_fit_ref 1.04
_refine_ls_hydrogen_treatment constr
_refine_ls_matrix_type full
_refine_ls_number_parameters 355
_refine_ls_number_reflns 7079
_refine_ls_number_restraints 0
_refine_ls_restrained_S_all 1.04
_refine_ls_R_factor_all 0.0554
_refine_ls_R_factor_gt 0.0412
_refine_ls_shift/su_max 0.002
_refine_ls_shift/su_mean 0
_refine_ls_structure_factor_coef Fsqd
_refine_ls_weighting_details 'calc w=1/[\s^2^(Fo^2^)+(0.0000P)^2^+6.1116P] where P=(Fo^2^+2Fc^2^)/3'
_refine_ls_weighting_scheme calc
_refine_ls_wR_factor_gt 0.0688
_refine_ls_wR_factor_ref 0.0726
_reflns_number_gt 6006
_reflns_number_total 7079
_reflns_threshold_expression >2sigma(I)
_cod_data_source_file c3dt52137k.txt
_cod_data_source_block job
_cod_database_code 7028582

loop_
_symmetry_equiv_pos_as_xyz
'x, y, z'
'-x, -y, -z'

loop_
_atom_site_label
_atom_site_type_symbol
_atom_site_fract_x
_atom_site_fract_y
_atom_site_fract_z
_atom_site_U_iso_or_equiv
_atom_site_adp_type
_atom_site_occupancy
_atom_site_symmetry_multiplicity
_atom_site_calc_flag
_atom_site_refinement_flags
Pt1 Pt 0.40924(3) 0.34676(3) 0.382879(8) 0.01418(6) Uani 1 1 d .
Cl1 Cl 0.20885(18) 0.44994(17) 0.43187(5) 0.0224(3) Uani 1 1 d .
Cl2 Cl 0.60691(18) 0.25079(16) 0.33127(5) 0.0221(3) Uani 1 1 d .
O1 O 0.4446(5) 0.0093(4) 0.42604(14) 0.0257(9) Uani 1 1 d .
S1 S 0.48588(18) 0.19267(16) 0.43973(5) 0.0167(3) Uani 1 1 d .
C2 C 0.7281(7) 0.2706(7) 0.4556(2) 0.0260(13) Uani 1 1 d .
H2A H 0.764 0.2097 0.4824 0.039 Uiso 1 1 calc R
H2B H 0.7567 0.3913 0.4669 0.039 Uiso 1 1 calc R
H2C H 0.7976 0.254 0.4263 0.039 Uiso 1 1 calc R
C3 C 0.3923(8) 0.2242(7) 0.49818(19) 0.0233(12) Uani 1 1 d .
H3A H 0.2559 0.1859 0.4944 0.035 Uiso 1 1 calc R
H3B H 0.4303 0.3445 0.5101 0.035 Uiso 1 1 calc R
H3C H 0.439 0.1597 0.5223 0.035 Uiso 1 1 calc R
N4 N 0.3688(6) 0.5054(5) 0.32996(16) 0.0171(9) Uani 1 1 d .
C5 C 0.4445(7) 0.6708(7) 0.3437(2) 0.0216(12) Uani 1 1 d .
H5 H 0.4913 0.7052 0.3773 0.026 Uiso 1 1 calc R
C6 C 0.4567(7) 0.7927(7) 0.3105(2) 0.0244(12) Uani 1 1 d .
H6 H 0.5077 0.9088 0.3215 0.029 Uiso 1 1 calc R
C7 C 0.3935(7) 0.7424(7) 0.2614(2) 0.0250(13) Uani 1 1 d .
H7 H 0.405 0.8227 0.2376 0.03 Uiso 1 1 calc R
C8 C 0.3131(7) 0.5726(6) 0.2474(2) 0.0207(12) Uani 1 1 d .
H8 H 0.2675 0.5365 0.2138 0.025 Uiso 1 1 calc R
C9 C 0.2980(7) 0.4533(6) 0.28230(19) 0.0176(11) Uani 1 1 d .
C10 C 0.2011(7) 0.2728(6) 0.26715(19) 0.0170(11) Uani 1 1 d .
C11 C 0.0657(7) 0.1838(6) 0.2955(2) 0.0187(11) Uani 1 1 d .
H11 H 0.0383 0.2359 0.3261 0.022 Uiso 1 1 calc R
C12 C -0.0304(7) 0.0179(7) 0.27942(19) 0.0207(12) Uani 1 1 d .
H12 H -0.125 -0.0414 0.2988 0.025 Uiso 1 1 calc R
C13 C 0.0100(7) -0.0625(6) 0.23527(19) 0.0194(11) Uani 1 1 d .
C14 C 0.1450(7) 0.0300(7) 0.20635(19) 0.0207(12) Uani 1 1 d .
H14 H 0.1729 -0.0217 0.1758 0.025 Uiso 1 1 calc R
C15 C 0.2375(7) 0.1955(7) 0.22185(19) 0.0211(12) Uani 1 1 d .
H15 H 0.3267 0.2575 0.2016 0.025 Uiso 1 1 calc R
C16 C -0.0861(7) -0.2402(7) 0.2210(2) 0.0226(12) Uani 1 1 d .
H16 H -0.1903 -0.291 0.2388 0.027 Uiso 1 1 calc R
N17 N -0.0366(6) -0.3306(5) 0.18572(16) 0.0223(10) Uani 1 1 d .
C18 C -0.1266(7) -0.5071(7) 0.1792(2) 0.0207(12) Uani 1 1 d .
C19 C -0.1188(8) -0.5955(7) 0.1329(2) 0.0241(12) Uani 1 1 d .
H19 H -0.0562 -0.536 0.1073 0.029 Uiso 1 1 calc R
C20 C -0.2004(7) -0.7692(7) 0.1235(2) 0.0247(13) Uani 1 1 d .
H20 H -0.1964 -0.8265 0.0916 0.03 Uiso 1 1 calc R
C21 C -0.2874(7) -0.8558(7) 0.1616(2) 0.0209(12) Uani 1 1 d .
C22 C -0.2927(8) -0.7694(7) 0.2078(2) 0.0236(12) Uani 1 1 d .
H22 H -0.3527 -0.8295 0.2338 0.028 Uiso 1 1 calc R
C23 C -0.2130(8) -0.5994(7) 0.2168(2) 0.0254(13) Uani 1 1 d .
H23 H -0.2165 -0.5436 0.2489 0.03 Uiso 1 1 calc R
O24 O -0.3771(5) -1.0259(5) 0.15819(14) 0.0266(9) Uani 1 1 d .
C25 C -0.3651(8) -1.1323(7) 0.1146(2) 0.0257(13) Uani 1 1 d .
H25A H -0.2342 -1.1346 0.1102 0.031 Uiso 1 1 calc R
H25B H -0.4136 -1.0918 0.0846 0.031 Uiso 1 1 calc R
C26 C -0.4831(8) -1.3056(6) 0.1228(2) 0.0242(12) Uani 1 1 d .
H26A H -0.6101 -1.297 0.1298 0.029 Uiso 1 1 calc R
H26B H -0.4302 -1.3427 0.1528 0.029 Uiso 1 1 calc R
C27 C -0.4983(8) -1.4409(7) 0.0795(2) 0.0253(13) Uani 1 1 d .
H27A H -0.3717 -1.4466 0.0709 0.03 Uiso 1 1 calc R
H27B H -0.5603 -1.4098 0.0499 0.03 Uiso 1 1 calc R
C28 C -0.6093(8) -1.6142(7) 0.0924(2) 0.0237(12) Uani 1 1 d .
H28A H -0.5436 -1.6456 0.1213 0.028 Uiso 1 1 calc R
H28B H -0.7329 -1.6053 0.1028 0.028 Uiso 1 1 calc R
C29 C -0.6382(8) -1.7550(7) 0.0501(2) 0.0264(13) Uani 1 1 d .
H29A H -0.5149 -1.7641 0.0396 0.032 Uiso 1 1 calc R
H29B H -0.7053 -1.7248 0.0213 0.032 Uiso 1 1 calc R
C30 C -0.7478(8) -1.9264(7) 0.0643(2) 0.0257(13) Uani 1 1 d .
H30A H -0.6784 -1.9583 0.0923 0.031 Uiso 1 1 calc R
H30B H -0.8692 -1.9161 0.076 0.031 Uiso 1 1 calc R
C31 C -0.7831(8) -2.0667(7) 0.0216(2) 0.0299(14) Uani 1 1 d .
H31A H -0.6616 -2.0797 0.0106 0.036 Uiso 1 1 calc R
H31B H -0.8483 -2.0328 -0.007 0.036 Uiso 1 1 calc R
C32 C -0.8992(9) -2.2376(7) 0.0351(3) 0.0397(16) Uani 1 1 d .
H32A H -0.8332 -2.2748 0.0624 0.06 Uiso 1 1 calc R
H32B H -0.9182 -2.321 0.0059 0.06 Uiso 1 1 calc R
H32C H -1.0203 -2.2264 0.0457 0.06 Uiso 1 1 calc R
C101 C 0.0685(8) 0.8129(7) 0.3830(2) 0.0304(14) Uani 1 1 d .
H10A H 0.1432 0.8766 0.358 0.037 Uiso 1 1 calc R
H10B H 0.1549 0.7788 0.4064 0.037 Uiso 1 1 calc R
Cl11 Cl -0.0910(2) 0.63043(19) 0.35260(7) 0.0430(4) Uani 1 1 d .
Cl12 Cl -0.0500(3) 0.9442(2) 0.41615(7) 0.0505(5) Uani 1 1 d .

loop_
_atom_site_aniso_label
_atom_site_aniso_U_11
_atom_site_aniso_U_22
_atom_site_aniso_U_33
_atom_site_aniso_U_23
_atom_site_aniso_U_13
_atom_site_aniso_U_12
Pt1 0.01554(10) 0.00956(9) 0.01702(10) 0.00108(7) 0.00084(7) 0.00262(7)
Cl1 0.0232(7) 0.0255(7) 0.0225(7) 0.0031(5) 0.0046(5) 0.0127(6)
Cl2 0.0271(7) 0.0184(7) 0.0223(7) 0.0002(5) 0.0076(6) 0.0084(6)
O1 0.035(2) 0.0136(19) 0.029(2) 0.0026(16) -0.0039(18) 0.0069(17)
S1 0.0183(7) 0.0122(6) 0.0195(7) 0.0025(5) -0.0014(5) 0.0037(5)
C2 0.018(3) 0.030(3) 0.030(3) -0.005(3) -0.007(2) 0.009(2)
C3 0.028(3) 0.025(3) 0.018(3) 0.005(2) 0.002(2) 0.009(2)
N4 0.017(2) 0.012(2) 0.023(2) 0.0022(18) 0.0019(19) 0.0038(18)
C5 0.022(3) 0.017(3) 0.026(3) 0.003(2) 0.003(2) 0.005(2)
C6 0.024(3) 0.014(3) 0.037(3) 0.006(2) 0.005(3) 0.006(2)
C7 0.022(3) 0.021(3) 0.035(3) 0.013(2) 0.008(3) 0.007(2)
C8 0.021(3) 0.019(3) 0.023(3) 0.005(2) -0.001(2) 0.006(2)
C9 0.016(3) 0.020(3) 0.016(3) 0.004(2) 0.003(2) 0.003(2)
C10 0.019(3) 0.016(3) 0.017(3) 0.006(2) 0.001(2) 0.005(2)
C11 0.018(3) 0.016(3) 0.022(3) 0.005(2) 0.002(2) 0.004(2)
C12 0.017(3) 0.022(3) 0.022(3) 0.006(2) 0.002(2) 0.002(2)
C13 0.021(3) 0.017(3) 0.021(3) 0.004(2) -0.001(2) 0.006(2)
C14 0.024(3) 0.019(3) 0.017(3) -0.001(2) 0.000(2) 0.003(2)
C15 0.023(3) 0.018(3) 0.019(3) 0.003(2) 0.003(2) 0.000(2)
C16 0.016(3) 0.023(3) 0.027(3) 0.003(2) -0.001(2) 0.002(2)
N17 0.024(2) 0.018(2) 0.024(3) 0.0022(19) -0.001(2) 0.005(2)
C18 0.020(3) 0.017(3) 0.025(3) 0.000(2) -0.001(2) 0.005(2)
C19 0.028(3) 0.025(3) 0.023(3) 0.005(2) 0.006(2) 0.012(2)
C20 0.023(3) 0.021(3) 0.030(3) -0.005(2) 0.004(2) 0.007(2)
C21 0.023(3) 0.016(3) 0.024(3) 0.001(2) 0.005(2) 0.004(2)
C22 0.027(3) 0.022(3) 0.022(3) 0.003(2) 0.005(2) 0.005(2)
C23 0.034(3) 0.018(3) 0.021(3) -0.004(2) -0.001(2) 0.004(2)
O24 0.036(2) 0.018(2) 0.024(2) -0.0006(16) 0.0086(18) 0.0022(17)
C25 0.035(3) 0.021(3) 0.019(3) -0.005(2) 0.004(2) 0.006(3)
C26 0.032(3) 0.017(3) 0.022(3) 0.000(2) 0.000(2) 0.005(2)
C27 0.032(3) 0.019(3) 0.024(3) -0.005(2) 0.002(2) 0.008(2)
C28 0.025(3) 0.021(3) 0.023(3) -0.001(2) 0.004(2) 0.004(2)
C29 0.029(3) 0.023(3) 0.026(3) -0.002(2) 0.003(3) 0.006(3)
C30 0.028(3) 0.022(3) 0.026(3) 0.001(2) 0.003(2) 0.006(2)
C31 0.027(3) 0.022(3) 0.038(4) -0.005(3) 0.004(3) 0.004(3)
C32 0.036(4) 0.023(3) 0.057(5) 0.001(3) 0.003(3) 0.003(3)
C101 0.026(3) 0.027(3) 0.038(4) -0.002(3) 0.001(3) 0.009(3)
Cl11 0.0389(9) 0.0256(8) 0.0593(11) -0.0048(7) -0.0207(8) 0.0055(7)
Cl12 0.0518(11) 0.0440(11) 0.0579(12) -0.0053(8) 0.0234(9) 0.0166(9)

loop_
_atom_type_symbol
_atom_type_description
_atom_type_scat_dispersion_real
_atom_type_scat_dispersion_imag
_atom_type_scat_source
C C 0.0033 0.0016 'International Tables Vol C Tables 4.2.6.8 and 6.1.1.4'
H H 0 0 'International Tables Vol C Tables 4.2.6.8 and 6.1.1.4'
N N 0.0061 0.0033 'International Tables Vol C Tables 4.2.6.8 and 6.1.1.4'
O O 0.0106 0.006 'International Tables Vol C Tables 4.2.6.8 and 6.1.1.4'
S S 0.1246 0.1234 'International Tables Vol C Tables 4.2.6.8 and 6.1.1.4'
Cl Cl 0.1484 0.1585 'International Tables Vol C Tables 4.2.6.8 and 6.1.1.4'
Pt Pt -1.7033 8.3905 'International Tables Vol C Tables 4.2.6.8 and 6.1.1.4'

loop_
_geom_angle_atom_site_label_1
_geom_angle_atom_site_label_2
_geom_angle_atom_site_label_3
_geom_angle
N4 Pt1 S1 173.60(12)
N4 Pt1 Cl2 89.01(12)
S1 Pt1 Cl2 87.80(5)
N4 Pt1 Cl1 88.49(12)
S1 Pt1 Cl1 94.70(5)
Cl2 Pt1 Cl1 177.50(5)
O1 S1 C2 108.4(2)
O1 S1 C3 107.6(2)
C2 S1 C3 101.3(3)
O1 S1 Pt1 116.95(16)
C2 S1 Pt1 107.8(2)
C3 S1 Pt1 113.49(19)
S1 C2 H2A 109.5
S1 C2 H2B 109.5
H2A C2 H2B 109.5
S1 C2 H2C 109.5
H2A C2 H2C 109.5
H2B C2 H2C 109.5
S1 C3 H3A 109.5
S1 C3 H3B 109.5
H3A C3 H3B 109.5
S1 C3 H3C 109.5
H3A C3 H3C 109.5
H3B C3 H3C 109.5
C5 N4 C9 119.9(4)
C5 N4 Pt1 114.4(4)
C9 N4 Pt1 125.0(3)
N4 C5 C6 122.4(5)
N4 C5 H5 118.8
C6 C5 H5 118.8
C7 C6 C5 118.9(5)
C7 C6 H6 120.6
C5 C6 H6 120.6
C6 C7 C8 118.7(5)
C6 C7 H7 120.6
C8 C7 H7 120.6
C7 C8 C9 120.8(5)
C7 C8 H8 119.6
C9 C8 H8 119.6
N4 C9 C8 119.2(5)
N4 C9 C10 120.9(4)
C8 C9 C10 119.9(5)
C11 C10 C15 119.3(5)
C11 C10 C9 120.9(5)
C15 C10 C9 119.6(4)
C10 C11 C12 120.1(5)
C10 C11 H11 120
C12 C11 H11 120
C11 C12 C13 121.0(5)
C11 C12 H12 119.5
C13 C12 H12 119.5
C12 C13 C14 118.3(5)
C12 C13 C16 119.5(5)
C14 C13 C16 122.2(5)
C15 C14 C13 120.6(5)
C15 C14 H14 119.7
C13 C14 H14 119.7
C14 C15 C10 120.6(5)
C14 C15 H15 119.7
C10 C15 H15 119.7
N17 C16 C13 123.3(5)
N17 C16 H16 118.3
C13 C16 H16 118.3
C16 N17 C18 118.1(5)
C23 C18 C19 117.7(5)
C23 C18 N17 124.2(5)
C19 C18 N17 118.0(5)
C20 C19 C18 121.9(5)
C20 C19 H19 119.1
C18 C19 H19 119.1
C21 C20 C19 118.6(5)
C21 C20 H20 120.7
C19 C20 H20 120.7
O24 C21 C20 125.9(5)
O24 C21 C22 114.2(4)
C20 C21 C22 119.8(5)
C23 C22 C21 121.2(5)
C23 C22 H22 119.4
C21 C22 H22 119.4
C22 C23 C18 120.7(5)
C22 C23 H23 119.6
C18 C23 H23 119.6
C21 O24 C25 119.8(4)
O24 C25 C26 105.5(4)
O24 C25 H25A 110.6
C26 C25 H25A 110.6
O24 C25 H25B 110.6
C26 C25 H25B 110.6
H25A C25 H25B 108.8
C25 C26 C27 115.1(4)
C25 C26 H26A 108.5
C27 C26 H26A 108.5
C25 C26 H26B 108.5
C27 C26 H26B 108.5
H26A C26 H26B 107.5
C26 C27 C28 111.4(4)
C26 C27 H27A 109.3
C28 C27 H27A 109.3
C26 C27 H27B 109.3
C28 C27 H27B 109.3
H27A C27 H27B 108
C29 C28 C27 114.7(4)
C29 C28 H28A 108.6
C27 C28 H28A 108.6
C29 C28 H28B 108.6
C27 C28 H28B 108.6
H28A C28 H28B 107.6
C28 C29 C30 113.4(5)
C28 C29 H29A 108.9
C30 C29 H29A 108.9
C28 C29 H29B 108.9
C30 C29 H29B 108.9
H29A C29 H29B 107.7
C31 C30 C29 113.7(5)
C31 C30 H30A 108.8
C29 C30 H30A 108.8
C31 C30 H30B 108.8
C29 C30 H30B 108.8
H30A C30 H30B 107.7
C30 C31 C32 113.8(5)
C30 C31 H31A 108.8
C32 C31 H31A 108.8
C30 C31 H31B 108.8
C32 C31 H31B 108.8
H31A C31 H31B 107.7
C31 C32 H32A 109.5
C31 C32 H32B 109.5
H32A C32 H32B 109.5
C31 C32 H32C 109.5
H32A C32 H32C 109.5
H32B C32 H32C 109.5
Cl11 C101 Cl12 111.0(3)
Cl11 C101 H10A 109.4
Cl12 C101 H10A 109.4
Cl11 C101 H10B 109.4
Cl12 C101 H10B 109.4
H10A C101 H10B 108

loop_
_geom_bond_atom_site_label_1
_geom_bond_atom_site_label_2
_geom_bond_distance
Pt1 N4 2.078(4)
Pt1 S1 2.2170(13)
Pt1 Cl2 2.3016(13)
Pt1 Cl1 2.3037(13)
O1 S1 1.473(4)
S1 C2 1.771(5)
S1 C3 1.775(5)
C2 H2A 0.98
C2 H2B 0.98
C2 H2C 0.98
C3 H3A 0.98
C3 H3B 0.98
C3 H3C 0.98
N4 C5 1.346(6)
N4 C9 1.360(6)
C5 C6 1.388(7)
C5 H5 0.95
C6 C7 1.381(8)
C6 H6 0.95
C7 C8 1.385(7)
C7 H7 0.95
C8 C9 1.405(7)
C8 H8 0.95
C9 C10 1.490(7)
C10 C11 1.383(7)
C10 C15 1.398(7)
C11 C12 1.393(7)
C11 H11 0.95
C12 C13 1.394(7)
C12 H12 0.95
C13 C14 1.402(7)
C13 C16 1.465(7)
C14 C15 1.380(7)
C14 H14 0.95
C15 H15 0.95
C16 N17 1.282(7)
C16 H16 0.95
N17 C18 1.428(6)
C18 C23 1.396(7)
C18 C19 1.401(7)
C19 C20 1.400(7)
C19 H19 0.95
C20 C21 1.386(7)
C20 H20 0.95
C21 O24 1.382(6)
C21 C22 1.391(7)
C22 C23 1.369(7)
C22 H22 0.95
C23 H23 0.95
O24 C25 1.427(6)
C25 C26 1.511(7)
C25 H25A 0.99
C25 H25B 0.99
C26 C27 1.525(7)
C26 H26A 0.99
C26 H26B 0.99
C27 C28 1.530(7)
C27 H27A 0.99
C27 H27B 0.99
C28 C29 1.523(7)
C28 H28A 0.99
C28 H28B 0.99
C29 C30 1.525(7)
C29 H29A 0.99
C29 H29B 0.99
C30 C31 1.526(7)
C30 H30A 0.99
C30 H30B 0.99
C31 C32 1.533(8)
C31 H31A 0.99
C31 H31B 0.99
C32 H32A 0.98
C32 H32B 0.98
C32 H32C 0.98
C101 Cl11 1.770(6)
C101 Cl12 1.771(6)
C101 H10A 0.99
C101 H10B 0.99

loop_
_geom_torsion_atom_site_label_1
_geom_torsion_atom_site_label_2
_geom_torsion_atom_site_label_3
_geom_torsion_atom_site_label_4
_geom_torsion
Cl2 Pt1 S1 O1 -60.04(19)
Cl1 Pt1 S1 O1 120.06(19)
Cl2 Pt1 S1 C2 62.4(2)
Cl1 Pt1 S1 C2 -117.5(2)
Cl2 Pt1 S1 C3 173.7(2)
Cl1 Pt1 S1 C3 -6.2(2)
Cl2 Pt1 N4 C5 -110.6(4)
Cl1 Pt1 N4 C5 69.6(3)
Cl2 Pt1 N4 C9 59.8(4)
Cl1 Pt1 N4 C9 -120.0(4)
C9 N4 C5 C6 -1.1(8)
Pt1 N4 C5 C6 169.8(4)
N4 C5 C6 C7 -1.8(8)
C5 C6 C7 C8 2.7(8)
C6 C7 C8 C9 -0.8(8)
C5 N4 C9 C8 3.0(7)
Pt1 N4 C9 C8 -166.9(4)
C5 N4 C9 C10 -175.5(5)
Pt1 N4 C9 C10 14.6(7)
C7 C8 C9 N4 -2.1(8)
C7 C8 C9 C10 176.5(5)
N4 C9 C10 C11 47.7(7)
C8 C9 C10 C11 -130.8(5)
N4 C9 C10 C15 -137.0(5)
C8 C9 C10 C15 44.6(7)
C15 C10 C11 C12 1.2(8)
C9 C10 C11 C12 176.6(5)
C10 C11 C12 C13 1.3(8)
C11 C12 C13 C14 -2.5(8)
C11 C12 C13 C16 176.4(5)
C12 C13 C14 C15 1.2(8)
C16 C13 C14 C15 -177.7(5)
C13 C14 C15 C10 1.3(8)
C11 C10 C15 C14 -2.5(8)
C9 C10 C15 C14 -177.9(5)
C12 C13 C16 N17 -168.4(5)
C14 C13 C16 N17 10.4(8)
C13 C16 N17 C18 172.6(5)
C16 N17 C18 C23 -23.6(8)
C16 N17 C18 C19 160.2(5)
C23 C18 C19 C20 2.5(8)
N17 C18 C19 C20 179.0(5)
C18 C19 C20 C21 -1.6(8)
C19 C20 C21 O24 178.8(5)
C19 C20 C21 C22 0.3(8)
O24 C21 C22 C23 -178.8(5)
C20 C21 C22 C23 -0.1(9)
C21 C22 C23 C18 1.1(9)
C19 C18 C23 C22 -2.3(8)
N17 C18 C23 C22 -178.5(5)
C20 C21 O24 C25 8.1(8)
C22 C21 O24 C25 -173.4(5)
C21 O24 C25 C26 -178.1(5)
O24 C25 C26 C27 177.4(5)
C25 C26 C27 C28 176.3(5)
C26 C27 C28 C29 177.4(5)
C27 C28 C29 C30 179.5(5)
C28 C29 C30 C31 178.0(5)
C29 C30 C31 C32 -177.9(5)
